data_4342006
loop_
_publ_author_name
'Mondrag\'on, Alexander'
'Flores-Alamo, Marcos'
'Mart\'inez-Alanis, Paulina R'
'Aull\'on, Gabriel'
'Ugalde-Sald\'ivar, V\'ictor M'
'Castillo, Ivan'

_publ_section_title
;
 Electrocatalytic Proton Reduction by Dimeric Nickel Complex of a
 Sterically Demanding Pincer-type NS2 Aminobis(thiophenolate) Ligand.
;
_journal_issue 2
_journal_name_full 'Inorganic chemistry'
_journal_page_first 619
_journal_page_last 627
_journal_paper_doi 10.1021/ic502547y
_journal_volume 54
_journal_year 2015
_chemical_formula_moiety 'C47 H41 F12 N3 Ni1 S2'
_chemical_formula_sum 'C47 H41 F12 N3 Ni S2'
_chemical_formula_weight 998.66
_chemical_name_systematic
;
 ?
;
_space_group_IT_number 2
_symmetry_cell_setting triclinic
_symmetry_Int_Tables_number 2
_symmetry_space_group_name_Hall '-P 1'
_symmetry_space_group_name_H-M 'P -1'
_atom_sites_solution_hydrogens geom
_audit_conform_dict_location ftp://ftp.iucr.org/pub/cif_core.dic
_audit_conform_dict_name cif_core.dic
_audit_conform_dict_version 2.4.3
_audit_creation_date 2014-09-10T10:04:15-00:00
_audit_creation_method 'WinGX routine CIF_UPDATE'
_cell_angle_alpha 76.671(7)
_cell_angle_beta 86.448(8)
_cell_angle_gamma 79.009(7)
_cell_formula_units_Z 2
_cell_length_a 9.6517(9)
_cell_length_b 15.0585(12)
_cell_length_c 16.2831(15)
_cell_measurement_reflns_used 2536
_cell_measurement_temperature 130(2)
_cell_measurement_theta_max 25.9996
_cell_measurement_theta_min 3.3161
_cell_volume 2260.2(4)
_computing_cell_refinement
;
        CrysAlisPro, Agilent Technologies,
        Version 1.171.35.19 (release 27-10-2011 CrysAlis171 .NET)
        (compiled Oct 27 2011,15:02:11)
;
_computing_data_collection
;
        CrysAlisPro, Agilent Technologies,
        Version 1.171.35.19 (release 27-10-2011 CrysAlis171 .NET)
        (compiled Oct 27 2011,15:02:11)
;
_computing_data_reduction
;
        CrysAlisPro, Agilent Technologies,
        Version 1.171.35.19 (release 27-10-2011 CrysAlis171 .NET)
        (compiled Oct 27 2011,15:02:11)
;
_computing_structure_refinement 'SHELXL-2014 (Sheldrick, 2014)'
_diffrn_ambient_temperature 130(2)
_diffrn_detector_area_resol_mean 10.4685
_diffrn_measured_fraction_theta_full 0.994
_diffrn_measured_fraction_theta_max 0.994
_diffrn_measurement_device_type 'Xcalibur, Atlas, Gemini'
_diffrn_measurement_method '\w scans'
_diffrn_orient_matrix_UB_11 0.0353549
_diffrn_orient_matrix_UB_12 0.0186083
_diffrn_orient_matrix_UB_13 -0.0377495
_diffrn_orient_matrix_UB_21 0.0475785
_diffrn_orient_matrix_UB_22 -0.0428503
_diffrn_orient_matrix_UB_23 0.0037997
_diffrn_orient_matrix_UB_31 -0.045739
_diffrn_orient_matrix_UB_32 -0.0155667
_diffrn_orient_matrix_UB_33 -0.0238421
_diffrn_radiation_monochromator graphite
_diffrn_radiation_type MoK\a
_diffrn_radiation_wavelength 0.71073
_diffrn_reflns_av_R_equivalents 0.0599
_diffrn_reflns_av_unetI/netI 0.1962
_diffrn_reflns_Laue_measured_fraction_full 0.994
_diffrn_reflns_Laue_measured_fraction_max 0.994
_diffrn_reflns_limit_h_max 11
_diffrn_reflns_limit_h_min -11
_diffrn_reflns_limit_k_max 18
_diffrn_reflns_limit_k_min -15
_diffrn_reflns_limit_l_max 19
_diffrn_reflns_limit_l_min -19
_diffrn_reflns_number 14947
_diffrn_reflns_point_group_measured_fraction_full 0.994
_diffrn_reflns_point_group_measured_fraction_max 0.994
_diffrn_reflns_theta_full 25.242
_diffrn_reflns_theta_max 25.35
_diffrn_reflns_theta_min 3.321
_exptl_absorpt_coefficient_mu 0.609
_exptl_absorpt_correction_T_max 0.961
_exptl_absorpt_correction_T_min 0.885
_exptl_absorpt_correction_type analytical
_exptl_absorpt_process_details
;
        CrysAlisPro, Agilent Technologies,
        Version 1.171.35.19 (release 27-10-2011 CrysAlis171 .NET)
        (compiled Oct 27 2011,15:02:11)
Analytical numeric absorption correction using a multifaceted crystal
                        model based on expressions derived by R.C. Clark & J.S.
        (Clark, R. C. & Reid, J. S. (1995). Acta Cryst. A51, 887-897)
;
_exptl_crystal_colour brown
_exptl_crystal_density_diffrn 1.467
_exptl_crystal_description prism
_exptl_crystal_F_000 1024
_exptl_crystal_size_max 0.2646
_exptl_crystal_size_mid 0.114
_exptl_crystal_size_min 0.0734
_refine_diff_density_max 0.797
_refine_diff_density_min -0.677
_refine_diff_density_rms 0.092
_refine_ls_extinction_method none
_refine_ls_goodness_of_fit_ref 1.027
_refine_ls_hydrogen_treatment constr
_refine_ls_matrix_type full
_refine_ls_number_parameters 589
_refine_ls_number_reflns 8240
_refine_ls_number_restraints 48
_refine_ls_restrained_S_all 1.024
_refine_ls_R_factor_all 0.1167
_refine_ls_R_factor_gt 0.0703
_refine_ls_shift/su_max 0.001
_refine_ls_shift/su_mean 0
_refine_ls_structure_factor_coef Fsqd
_refine_ls_weighting_details 'w=1/[\s^2^(Fo^2^)+(0.0759P)^2^+1.0315P] where P=(Fo^2^+2Fc^2^)/3'
_refine_ls_weighting_scheme calc
_refine_ls_wR_factor_gt 0.1546
_refine_ls_wR_factor_ref 0.1901
_reflns_number_gt 5233
_reflns_number_total 8240
_reflns_threshold_expression 'I > 2\s(I)'
_cod_data_source_file ic502547y_si_003.cif
_cod_data_source_block 3-amd-168-o2b
_cod_depositor_comments 'Adding full bibliography for 4342003--4342007.cif.'
_cod_database_code 4342006

loop_
_symmetry_equiv_pos_as_xyz
'x, y, z'
'-x, -y, -z'

loop_
_atom_site_label
_atom_site_type_symbol
_atom_site_fract_x
_atom_site_fract_y
_atom_site_fract_z
_atom_site_U_iso_or_equiv
_atom_site_adp_type
_atom_site_occupancy
_atom_site_calc_flag
_atom_site_disorder_assembly
_atom_site_disorder_group
C1 C 0.2807(5) 0.6990(3) 0.3924(3) 0.0283(11) Uani 1 d . .
C2 C 0.1594(6) 0.7647(3) 0.3745(3) 0.0357(13) Uani 1 d . .
H2 H 0.0729 0.7521 0.4015 0.043 Uiso 1 calc . .
C3 C 0.1613(6) 0.8492(4) 0.3177(3) 0.0376(13) Uani 1 d . .
C4 C 0.2850(6) 0.8680(3) 0.2759(3) 0.0373(13) Uani 1 d . .
H4 H 0.2861 0.9252 0.2364 0.045 Uiso 1 calc . .
C5 C 0.4071(6) 0.8023(3) 0.2924(3) 0.0327(12) Uani 1 d . .
C6 C 0.4056(5) 0.7187(3) 0.3507(3) 0.0290(11) Uani 1 d . .
H6 H 0.4905 0.6746 0.3622 0.035 Uiso 1 calc . .
C7 C 0.0296(7) 0.9189(4) 0.3031(4) 0.0503(16) Uani 1 d . .
F10_a F -0.0160(9) 0.9472(6) 0.3760(6) 0.0724(11) Uani 0.594(10) d A 1
F11_a F -0.0813(9) 0.8871(5) 0.2813(6) 0.0724(11) Uani 0.594(10) d A 1
F12_a F 0.0377(9) 0.9974(6) 0.2491(6) 0.0724(11) Uani 0.594(10) d A 1
F10A_b F -0.0518(14) 0.9198(9) 0.3712(10) 0.0724(11) Uani 0.406(10) d A 2
F11A_b F -0.0420(13) 0.9099(8) 0.2411(10) 0.0724(11) Uani 0.406(10) d A 2
F12A_b F 0.0603(14) 1.0080(9) 0.2815(9) 0.0724(11) Uani 0.406(10) d A 2
C8 C 0.5432(7) 0.8223(4) 0.2506(4) 0.0464(15) Uani 1 d . .
C9 C 0.2146(5) 0.5403(3) 0.4394(3) 0.0258(11) Uani 1 d . .
C10 C 0.2784(5) 0.6107(3) 0.4573(3) 0.0276(11) Uani 1 d . .
C11 C 0.3318(5) 0.6005(3) 0.5368(3) 0.0274(11) Uani 1 d . .
H11 H 0.3743 0.6484 0.5477 0.033 Uiso 1 calc . .
C12 C 0.3252(5) 0.5223(3) 0.6010(3) 0.0273(11) Uani 1 d . .
C13 C 0.2612(5) 0.4535(3) 0.5838(3) 0.0280(11) Uani 1 d . .
H13 H 0.2543 0.4 0.627 0.034 Uiso 1 calc . .
C14 C 0.2070(5) 0.4616(3) 0.5044(3) 0.0262(11) Uani 1 d . .
C15 C 0.3881(6) 0.5118(4) 0.6859(3) 0.0386(13) Uani 1 d . .
H15A H 0.3283 0.4816 0.7303 0.058 Uiso 1 calc . .
H15B H 0.3942 0.5731 0.6947 0.058 Uiso 1 calc . .
H15C H 0.4829 0.4737 0.6879 0.058 Uiso 1 calc . .
C16 C 0.1334(5) 0.3891(3) 0.4870(3) 0.0260(11) Uani 1 d . .
H16A H 0.0393 0.4192 0.4637 0.031 Uiso 1 calc . .
H16B H 0.1188 0.345 0.5408 0.031 Uiso 1 calc . .
C17 C 0.1380(5) 0.2572(3) 0.4224(3) 0.0290(11) Uani 1 d . .
H17A H 0.1355 0.2178 0.4801 0.035 Uiso 1 calc . .
H17B H 0.1944 0.2184 0.3863 0.035 Uiso 1 calc . .
C18 C -0.0133(5) 0.2849(4) 0.3897(3) 0.0346(12) Uani 1 d . .
H18 H -0.0708 0.3237 0.4262 0.041 Uiso 1 calc . .
C19 C -0.0721(6) 0.1957(4) 0.4001(4) 0.0471(15) Uani 1 d . .
H19A H -0.1709 0.211 0.3828 0.071 Uiso 1 calc . .
H19B H -0.0664 0.1622 0.4594 0.071 Uiso 1 calc . .
H19C H -0.0169 0.1566 0.3648 0.071 Uiso 1 calc . .
C20 C -0.0266(6) 0.3389(4) 0.2991(4) 0.0493(15) Uani 1 d . .
H20A H 0.0045 0.3983 0.2938 0.074 Uiso 1 calc . .
H20B H -0.1253 0.3504 0.2823 0.074 Uiso 1 calc . .
H20C H 0.0324 0.303 0.2624 0.074 Uiso 1 calc . .
C21 C 0.3549(5) 0.2932(3) 0.4638(3) 0.0269(11) Uani 1 d . .
H21A H 0.3388 0.2688 0.5248 0.032 Uiso 1 calc . .
H21B H 0.4098 0.3435 0.4588 0.032 Uiso 1 calc . .
C22 C 0.4563(5) 0.2124(3) 0.3438(3) 0.0271(11) Uani 1 d . .
C23 C 0.4465(5) 0.2160(3) 0.4293(3) 0.0284(11) Uani 1 d . .
C24 C 0.5302(5) 0.1471(3) 0.4883(3) 0.0273(11) Uani 1 d . .
H24 H 0.5227 0.1507 0.546 0.033 Uiso 1 calc . .
C25 C 0.6227(5) 0.0744(3) 0.4660(3) 0.0295(11) Uani 1 d . .
C26 C 0.6269(5) 0.0693(3) 0.3810(3) 0.0305(12) Uani 1 d . .
H26 H 0.6884 0.0192 0.364 0.037 Uiso 1 calc . .
C27 C 0.5456(5) 0.1342(3) 0.3215(3) 0.0280(11) Uani 1 d . .
C28 C 0.7147(6) 0.0034(3) 0.5304(3) 0.0354(12) Uani 1 d . .
H28A H 0.8086 0.0197 0.5285 0.053 Uiso 1 calc . .
H28B H 0.723 -0.058 0.5178 0.053 Uiso 1 calc . .
H28C H 0.6724 0.0024 0.5869 0.053 Uiso 1 calc . .
C29 C 0.5520(5) 0.1223(3) 0.2327(3) 0.0269(11) Uani 1 d . .
C30 C 0.6803(5) 0.1098(3) 0.1891(3) 0.0325(12) Uani 1 d . .
H30 H 0.7653 0.1089 0.2159 0.039 Uiso 1 calc . .
C31 C 0.6851(5) 0.0985(3) 0.1061(3) 0.0337(12) Uani 1 d . .
C32 C 0.5624(6) 0.1002(3) 0.0649(3) 0.0314(12) Uani 1 d . .
H32 H 0.5658 0.0932 0.0083 0.038 Uiso 1 calc . .
C33 C 0.4347(5) 0.1125(3) 0.1087(3) 0.0313(12) Uani 1 d . .
C34 C 0.4297(5) 0.1228(3) 0.1916(3) 0.0295(11) Uani 1 d . .
H34 H 0.3413 0.1303 0.2206 0.035 Uiso 1 calc . .
C35 C 0.8238(6) 0.0855(4) 0.0602(4) 0.0431(14) Uani 1 d . .
C36 C 0.3022(6) 0.1164(4) 0.0663(3) 0.0354(13) Uani 1 d . .
F4_a F 0.3109(10) 0.1376(7) -0.0166(6) 0.0560(9) Uani 0.480(7) d B 1
F5_a F 0.2591(9) 0.0322(6) 0.0863(6) 0.0560(9) Uani 0.480(7) d B 1
F6_a F 0.1914(9) 0.1757(6) 0.0909(6) 0.0560(9) Uani 0.480(7) d B 1
F4A_b F 0.3215(9) 0.0928(6) -0.0104(5) 0.0560(9) Uani 0.520(7) d B 2
F5A_b F 0.2205(9) 0.0592(6) 0.1094(5) 0.0560(9) Uani 0.520(7) d B 2
F6A_b F 0.2227(8) 0.2025(6) 0.0508(6) 0.0560(9) Uani 0.520(7) d B 2
C37 C 0.2845(5) 0.4827(3) 0.2110(3) 0.0279(11) Uani 1 d . .
C38 C 0.3232(5) 0.5563(3) 0.0564(3) 0.0300(12) Uani 1 d . .
C39 C 0.2551(5) 0.5174(3) 0.0032(3) 0.0322(12) Uani 1 d . .
C40 C 0.2693(6) 0.5522(4) -0.0829(3) 0.0393(13) Uani 1 d . .
H40 H 0.2243 0.5286 -0.1214 0.047 Uiso 1 calc . .
C41 C 0.3487(6) 0.6212(4) -0.1136(3) 0.0369(13) Uani 1 d . .
H41 H 0.3563 0.645 -0.1727 0.044 Uiso 1 calc . .
C42 C 0.4165(6) 0.6556(4) -0.0587(3) 0.0357(13) Uani 1 d . .
H42 H 0.4738 0.7007 -0.0806 0.043 Uiso 1 calc . .
C43 C 0.4018(6) 0.6247(3) 0.0280(3) 0.0319(12) Uani 1 d . .
C44 C 0.1755(7) 0.4406(4) 0.0389(3) 0.0460(15) Uani 1 d . .
H44A H 0.1379 0.421 -0.0073 0.069 Uiso 1 calc . .
H44B H 0.0974 0.4625 0.0749 0.069 Uiso 1 calc . .
H44C H 0.2391 0.3879 0.0725 0.069 Uiso 1 calc . .
C45 C 0.4747(6) 0.6627(4) 0.0891(3) 0.0413(14) Uani 1 d . .
H45A H 0.4036 0.6931 0.1242 0.062 Uiso 1 calc . .
H45B H 0.5303 0.7078 0.0572 0.062 Uiso 1 calc . .
H45C H 0.5373 0.6116 0.1252 0.062 Uiso 1 calc . .
C46 C 1.0151(10) 0.7322(5) 0.1382(6) 0.090(3) Uani 1 d . .
H46A H 1.0856 0.7238 0.1815 0.135 Uiso 1 calc . .
H46B H 0.9478 0.7901 0.1374 0.135 Uiso 1 calc . .
H46C H 1.0624 0.7352 0.0828 0.135 Uiso 1 calc . .
C47 C 0.9417(7) 0.6559(5) 0.1570(4) 0.0530(16) Uani 1 d . .
S2 S 0.14332(13) 0.54987(8) 0.34042(8) 0.0298(3) Uani 1 d . .
S3 S 0.36888(14) 0.29955(8) 0.26336(8) 0.0316(3) Uani 1 d . .
Ni1 Ni 0.25007(6) 0.41443(4) 0.31429(4) 0.0261(2) Uani 1 d . .
N1 N 0.2149(4) 0.3356(2) 0.4255(2) 0.0234(9) Uani 1 d . .
N2 N 0.3077(4) 0.5216(3) 0.1433(3) 0.0304(10) Uani 1 d . .
N3 N 0.8902(8) 0.5934(5) 0.1725(4) 0.080(2) Uani 1 d . .
F1 F 0.9140(4) 0.1314(3) 0.0824(2) 0.0745(13) Uani 1 d . .
F2 F 0.8118(4) 0.1128(3) -0.0231(2) 0.0599(10) Uani 1 d . .
F3 F 0.8878(4) -0.0037(3) 0.0744(2) 0.0708(11) Uani 1 d . .
F7 F 0.6295(4) 0.7487(3) 0.2379(3) 0.0952(16) Uani 1 d . .
F8 F 0.6064(6) 0.8657(5) 0.2904(3) 0.137(3) Uani 1 d . .
F9 F 0.5261(5) 0.8764(3) 0.1739(3) 0.0981(16) Uani 1 d . .

loop_
_atom_site_aniso_label
_atom_site_aniso_U_11
_atom_site_aniso_U_22
_atom_site_aniso_U_33
_atom_site_aniso_U_23
_atom_site_aniso_U_13
_atom_site_aniso_U_12
C1 0.028(3) 0.025(3) 0.032(3) -0.012(2) -0.002(2) 0.002(2)
C2 0.034(3) 0.026(3) 0.041(3) -0.003(3) -0.001(2) 0.004(2)
C3 0.039(3) 0.034(3) 0.035(3) -0.006(3) 0.001(3) 0.001(3)
C4 0.048(4) 0.021(3) 0.036(3) -0.003(2) -0.001(3) 0.007(3)
C5 0.039(3) 0.029(3) 0.030(3) -0.010(2) 0.006(2) -0.003(2)
C6 0.029(3) 0.025(3) 0.032(3) -0.008(2) -0.002(2) 0.002(2)
C7 0.038(4) 0.042(4) 0.060(4) 0.000(3) 0.004(3) 0.005(3)
F10_a 0.050(2) 0.053(2) 0.096(3) -0.002(2) -0.010(2) 0.0197(18)
F11_a 0.050(2) 0.053(2) 0.096(3) -0.002(2) -0.010(2) 0.0197(18)
F12_a 0.050(2) 0.053(2) 0.096(3) -0.002(2) -0.010(2) 0.0197(18)
F10A_b 0.050(2) 0.053(2) 0.096(3) -0.002(2) -0.010(2) 0.0197(18)
F11A_b 0.050(2) 0.053(2) 0.096(3) -0.002(2) -0.010(2) 0.0197(18)
F12A_b 0.050(2) 0.053(2) 0.096(3) -0.002(2) -0.010(2) 0.0197(18)
C8 0.054(4) 0.032(3) 0.050(4) -0.006(3) 0.009(3) -0.007(3)
C9 0.022(3) 0.021(3) 0.031(3) -0.007(2) 0.005(2) 0.007(2)
C10 0.025(3) 0.021(3) 0.032(3) -0.005(2) 0.002(2) 0.006(2)
C11 0.023(3) 0.020(3) 0.037(3) -0.008(2) 0.001(2) 0.003(2)
C12 0.024(3) 0.024(3) 0.030(3) -0.004(2) 0.001(2) 0.002(2)
C13 0.026(3) 0.021(3) 0.028(3) -0.002(2) 0.001(2) 0.012(2)
C14 0.021(3) 0.025(3) 0.031(3) -0.010(2) 0.004(2) 0.003(2)
C15 0.039(3) 0.035(3) 0.038(3) -0.006(3) -0.008(2) 0.002(3)
C16 0.023(3) 0.021(2) 0.026(2) 0.000(2) 0.000(2) 0.008(2)
C17 0.030(3) 0.020(2) 0.034(3) -0.004(2) 0.000(2) 0.001(2)
C18 0.025(3) 0.029(3) 0.047(3) -0.012(3) -0.002(2) 0.003(2)
C19 0.041(4) 0.046(4) 0.057(4) -0.011(3) -0.003(3) -0.014(3)
C20 0.040(4) 0.043(4) 0.060(4) 0.003(3) -0.016(3) -0.007(3)
C21 0.025(3) 0.025(3) 0.028(3) -0.007(2) -0.004(2) 0.005(2)
C22 0.025(3) 0.019(2) 0.031(3) -0.001(2) 0.001(2) 0.005(2)
C23 0.027(3) 0.021(3) 0.034(3) -0.004(2) -0.005(2) 0.004(2)
C24 0.019(3) 0.029(3) 0.031(3) -0.007(2) -0.007(2) 0.004(2)
C25 0.027(3) 0.020(3) 0.039(3) -0.006(2) -0.004(2) 0.004(2)
C26 0.024(3) 0.021(3) 0.044(3) -0.009(2) 0.000(2) 0.005(2)
C27 0.022(3) 0.023(3) 0.036(3) -0.004(2) -0.002(2) 0.000(2)
C28 0.034(3) 0.024(3) 0.044(3) -0.007(3) -0.009(2) 0.008(2)
C29 0.027(3) 0.016(2) 0.030(3) 0.000(2) -0.004(2) 0.007(2)
C30 0.030(3) 0.023(3) 0.038(3) -0.006(2) -0.002(2) 0.009(2)
C31 0.032(3) 0.028(3) 0.035(3) -0.008(2) 0.001(2) 0.010(2)
C32 0.041(3) 0.023(3) 0.028(3) -0.006(2) -0.004(2) 0.001(2)
C33 0.036(3) 0.018(3) 0.037(3) -0.005(2) -0.003(2) 0.001(2)
C34 0.024(3) 0.019(2) 0.040(3) -0.004(2) 0.001(2) 0.007(2)
C35 0.040(4) 0.050(4) 0.038(3) -0.015(3) 0.004(3) 0.000(3)
C36 0.039(3) 0.031(3) 0.035(3) -0.011(3) 0.000(2) -0.002(3)
F4_a 0.0525(19) 0.056(3) 0.058(2) -0.010(2) -0.0160(15) -0.0070(19)
F5_a 0.0525(19) 0.056(3) 0.058(2) -0.010(2) -0.0160(15) -0.0070(19)
F6_a 0.0525(19) 0.056(3) 0.058(2) -0.010(2) -0.0160(15) -0.0070(19)
F4A_b 0.0525(19) 0.056(3) 0.058(2) -0.010(2) -0.0160(15) -0.0070(19)
F5A_b 0.0525(19) 0.056(3) 0.058(2) -0.010(2) -0.0160(15) -0.0070(19)
F6A_b 0.0525(19) 0.056(3) 0.058(2) -0.010(2) -0.0160(15) -0.0070(19)
C37 0.029(3) 0.016(2) 0.035(3) -0.003(2) -0.005(2) 0.004(2)
C38 0.037(3) 0.022(3) 0.025(3) -0.002(2) 0.003(2) 0.006(2)
C39 0.033(3) 0.026(3) 0.031(3) -0.001(2) -0.003(2) 0.003(2)
C40 0.044(4) 0.034(3) 0.035(3) -0.002(3) -0.008(3) -0.002(3)
C41 0.047(4) 0.034(3) 0.025(3) -0.002(2) 0.001(2) -0.001(3)
C42 0.044(3) 0.026(3) 0.033(3) -0.001(2) 0.001(2) -0.002(3)
C43 0.040(3) 0.021(3) 0.028(3) -0.004(2) -0.005(2) 0.008(2)
C44 0.061(4) 0.041(3) 0.035(3) -0.004(3) -0.009(3) -0.009(3)
C45 0.050(4) 0.035(3) 0.040(3) -0.008(3) -0.005(3) -0.009(3)
C46 0.103(7) 0.051(5) 0.111(7) 0.006(5) -0.013(5) -0.023(5)
C47 0.060(5) 0.045(4) 0.051(4) -0.008(3) -0.014(3) -0.001(3)
S2 0.0337(8) 0.0214(6) 0.0294(7) -0.0044(5) -0.0056(5) 0.0070(5)
S3 0.0366(8) 0.0220(6) 0.0289(7) -0.0039(6) 0.0017(6) 0.0097(6)
Ni1 0.0281(4) 0.0187(3) 0.0270(4) -0.0033(3) -0.0012(3) 0.0048(3)
N1 0.019(2) 0.017(2) 0.030(2) -0.0050(18) -0.0003(17) 0.0055(17)
N2 0.037(3) 0.026(2) 0.024(2) -0.002(2) -0.0010(19) 0.002(2)
N3 0.101(5) 0.075(5) 0.073(4) -0.014(4) -0.028(4) -0.030(4)
F1 0.047(2) 0.115(3) 0.080(3) -0.053(3) 0.022(2) -0.031(2)
F2 0.050(2) 0.084(3) 0.0395(19) -0.0112(19) 0.0130(16) -0.004(2)
F3 0.052(2) 0.063(3) 0.079(3) -0.013(2) 0.017(2) 0.0259(19)
F7 0.061(3) 0.058(3) 0.142(4) -0.002(3) 0.050(3) 0.007(2)
F8 0.114(4) 0.237(7) 0.126(4) -0.112(5) 0.069(4) -0.129(5)
F9 0.072(3) 0.105(4) 0.075(3) 0.038(3) 0.028(2) 0.007(3)

loop_
_atom_type_symbol
_atom_type_description
_atom_type_scat_dispersion_real
_atom_type_scat_dispersion_imag
_atom_type_scat_source
C C 0.0033 0.0016 'International Tables Vol C Tables 4.2.6.8 and 6.1.1.4'
H H 0 0 'International Tables Vol C Tables 4.2.6.8 and 6.1.1.4'
S S 0.1246 0.1234 'International Tables Vol C Tables 4.2.6.8 and 6.1.1.4'
Ni Ni 0.3393 1.1124 'International Tables Vol C Tables 4.2.6.8 and 6.1.1.4'
N N 0.0061 0.0033 'International Tables Vol C Tables 4.2.6.8 and 6.1.1.4'
F F 0.0171 0.0103 'International Tables Vol C Tables 4.2.6.8 and 6.1.1.4'

loop_
_exptl_crystal_face_index_h
_exptl_crystal_face_index_k
_exptl_crystal_face_index_l
_exptl_crystal_face_perp_dist
-1 19 13 0.0452
1 -19 -13 0.0452
-13 2 -7 0.1055
13 -2 7 0.1055
1 -2 22 0.0367
-1 2 -22 0.0367
-11 -16 -2 0.1074
11 16 2 0.1074

loop_
_geom_angle_atom_site_label_1
_geom_angle_atom_site_label_2
_geom_angle_atom_site_label_3
_geom_angle
C2 C1 C6 118.1(5)
C2 C1 C10 120.5(4)
C6 C1 C10 121.3(4)
C1 C2 C3 121.3(5)
C1 C2 H2 119.4
C3 C2 H2 119.4
C4 C3 C2 120.4(5)
C4 C3 C7 120.3(5)
C2 C3 C7 119.2(5)
C3 C4 C5 118.9(5)
C3 C4 H4 120.5
C5 C4 H4 120.5
C4 C5 C6 120.5(5)
C4 C5 C8 120.0(5)
C6 C5 C8 119.4(5)
C5 C6 C1 120.7(5)
C5 C6 H6 119.6
C1 C6 H6 119.6
F11A_b C7 F10A_b 110.3(8)
F12_a C7 F11_a 107.4(7)
F12_a C7 F10_a 102.8(6)
F11_a C7 F10_a 103.6(6)
F11A_b C7 F12A_b 106.6(8)
F10A_b C7 F12A_b 103.4(8)
F11A_b C7 C3 112.0(7)
F12_a C7 C3 116.6(6)
F10A_b C7 C3 113.6(8)
F11_a C7 C3 114.5(6)
F10_a C7 C3 110.5(6)
F12A_b C7 C3 110.3(7)
F8 C8 F7 109.3(6)
F8 C8 F9 104.6(6)
F7 C8 F9 103.4(5)
F8 C8 C5 112.5(5)
F7 C8 C5 113.6(5)
F9 C8 C5 112.7(6)
C14 C9 C10 117.8(4)
C14 C9 S2 120.0(3)
C10 C9 S2 122.1(4)
C11 C10 C9 120.1(4)
C11 C10 C1 119.6(4)
C9 C10 C1 120.2(4)
C10 C11 C12 122.1(4)
C10 C11 H11 118.9
C12 C11 H11 118.9
C13 C12 C11 117.9(4)
C13 C12 C15 121.1(4)
C11 C12 C15 121.0(4)
C12 C13 C14 121.3(5)
C12 C13 H13 119.3
C14 C13 H13 119.3
C13 C14 C9 120.7(4)
C13 C14 C16 121.2(4)
C9 C14 C16 118.0(4)
C12 C15 H15A 109.5
C12 C15 H15B 109.5
H15A C15 H15B 109.5
C12 C15 H15C 109.5
H15A C15 H15C 109.5
H15B C15 H15C 109.5
C14 C16 N1 112.9(4)
C14 C16 H16A 109
N1 C16 H16A 109
C14 C16 H16B 109
N1 C16 H16B 109
H16A C16 H16B 107.8
N1 C17 C18 117.0(4)
N1 C17 H17A 108.1
C18 C17 H17A 108.1
N1 C17 H17B 108.1
C18 C17 H17B 108.1
H17A C17 H17B 107.3
C20 C18 C19 109.9(5)
C20 C18 C17 114.8(4)
C19 C18 C17 107.2(4)
C20 C18 H18 108.3
C19 C18 H18 108.3
C17 C18 H18 108.3
C18 C19 H19A 109.5
C18 C19 H19B 109.5
H19A C19 H19B 109.5
C18 C19 H19C 109.5
H19A C19 H19C 109.5
H19B C19 H19C 109.5
C18 C20 H20A 109.5
C18 C20 H20B 109.5
H20A C20 H20B 109.5
C18 C20 H20C 109.5
H20A C20 H20C 109.5
H20B C20 H20C 109.5
N1 C21 C23 118.6(4)
N1 C21 H21A 107.7
C23 C21 H21A 107.7
N1 C21 H21B 107.7
C23 C21 H21B 107.7
H21A C21 H21B 107.1
C23 C22 C27 117.7(4)
C23 C22 S3 123.7(3)
C27 C22 S3 118.6(3)
C22 C23 C24 119.7(4)
C22 C23 C21 124.4(4)
C24 C23 C21 115.8(4)
C25 C24 C23 122.6(4)
C25 C24 H24 118.7
C23 C24 H24 118.7
C24 C25 C26 117.1(5)
C24 C25 C28 121.3(4)
C26 C25 C28 121.6(4)
C27 C26 C25 122.2(4)
C27 C26 H26 118.9
C25 C26 H26 118.9
C26 C27 C22 120.5(4)
C26 C27 C29 119.1(4)
C22 C27 C29 120.4(4)
C25 C28 H28A 109.5
C25 C28 H28B 109.5
H28A C28 H28B 109.5
C25 C28 H28C 109.5
H28A C28 H28C 109.5
H28B C28 H28C 109.5
C34 C29 C30 118.2(5)
C34 C29 C27 120.8(4)
C30 C29 C27 121.1(5)
C29 C30 C31 120.6(5)
C29 C30 H30 119.7
C31 C30 H30 119.7
C32 C31 C30 121.0(5)
C32 C31 C35 119.2(5)
C30 C31 C35 119.8(5)
C33 C32 C31 118.3(5)
C33 C32 H32 120.9
C31 C32 H32 120.9
C32 C33 C34 120.9(5)
C32 C33 C36 119.6(5)
C34 C33 C36 119.5(4)
C33 C34 C29 121.1(4)
C33 C34 H34 119.4
C29 C34 H34 119.4
F1 C35 F2 106.9(5)
F1 C35 F3 106.3(5)
F2 C35 F3 105.4(4)
F1 C35 C31 112.5(4)
F2 C35 C31 112.8(5)
F3 C35 C31 112.3(5)
F5A_b C36 F6A_b 106.8(6)
F4_a C36 F6_a 108.0(7)
F5A_b C36 F4A_b 103.9(5)
F6A_b C36 F4A_b 105.3(6)
F4_a C36 F5_a 105.1(6)
F6_a C36 F5_a 104.0(6)
F4_a C36 C33 114.4(6)
F5A_b C36 C33 114.0(6)
F6A_b C36 C33 112.1(5)
F6_a C36 C33 113.2(5)
F4A_b C36 C33 114.0(5)
F5_a C36 C33 111.3(6)
N2 C37 Ni1 176.0(4)
C43 C38 N2 119.6(4)
C43 C38 C39 124.0(4)
N2 C38 C39 116.4(4)
C40 C39 C38 116.6(5)
C40 C39 C44 122.6(5)
C38 C39 C44 120.9(4)
C39 C40 C41 120.7(5)
C39 C40 H40 119.6
C41 C40 H40 119.6
C42 C41 C40 120.5(5)
C42 C41 H41 119.7
C40 C41 H41 119.7
C41 C42 C43 120.7(5)
C41 C42 H42 119.7
C43 C42 H42 119.7
C38 C43 C42 117.5(5)
C38 C43 C45 121.3(4)
C42 C43 C45 121.2(5)
C39 C44 H44A 109.5
C39 C44 H44B 109.5
H44A C44 H44B 109.5
C39 C44 H44C 109.5
H44A C44 H44C 109.5
H44B C44 H44C 109.5
C43 C45 H45A 109.5
C43 C45 H45B 109.5
H45A C45 H45B 109.5
C43 C45 H45C 109.5
H45A C45 H45C 109.5
H45B C45 H45C 109.5
C47 C46 H46A 109.5
C47 C46 H46B 109.5
H46A C46 H46B 109.5
C47 C46 H46C 109.5
H46A C46 H46C 109.5
H46B C46 H46C 109.5
N3 C47 C46 176.7(8)
C9 S2 Ni1 99.39(15)
C22 S3 Ni1 110.86(15)
C37 Ni1 N1 177.85(17)
C37 Ni1 S3 83.46(14)
N1 Ni1 S3 94.43(11)
C37 Ni1 S2 84.39(14)
N1 Ni1 S2 97.73(10)
S3 Ni1 S2 167.75(5)
C21 N1 C16 106.1(3)
C21 N1 C17 107.8(4)
C16 N1 C17 107.1(3)
C21 N1 Ni1 107.2(3)
C16 N1 Ni1 113.7(3)
C17 N1 Ni1 114.5(3)
C37 N2 C38 168.9(5)

loop_
_geom_bond_atom_site_label_1
_geom_bond_atom_site_label_2
_geom_bond_distance
C1 C2 1.380(7)
C1 C6 1.394(7)
C1 C10 1.499(7)
C2 C3 1.392(7)
C2 H2 0.95
C3 C4 1.381(7)
C3 C7 1.479(8)
C4 C5 1.383(7)
C4 H4 0.95
C5 C6 1.393(7)
C5 C8 1.492(8)
C6 H6 0.95
C7 F11A_b 1.304(14)
C7 F12_a 1.313(10)
C7 F10A_b 1.319(16)
C7 F11_a 1.350(10)
C7 F10_a 1.372(11)
C7 F12A_b 1.391(15)
C8 F8 1.271(7)
C8 F7 1.303(7)
C8 F9 1.325(7)
C9 C14 1.406(7)
C9 C10 1.415(7)
C9 S2 1.756(5)
C10 C11 1.387(7)
C11 C12 1.392(7)
C11 H11 0.95
C12 C13 1.389(7)
C12 C15 1.507(7)
C13 C14 1.396(7)
C13 H13 0.95
C14 C16 1.496(6)
C15 H15A 0.98
C15 H15B 0.98
C15 H15C 0.98
C16 N1 1.518(5)
C16 H16A 0.99
C16 H16B 0.99
C17 N1 1.522(6)
C17 C18 1.533(7)
C17 H17A 0.99
C17 H17B 0.99
C18 C20 1.511(8)
C18 C19 1.526(7)
C18 H18 1
C19 H19A 0.98
C19 H19B 0.98
C19 H19C 0.98
C20 H20A 0.98
C20 H20B 0.98
C20 H20C 0.98
C21 N1 1.488(6)
C21 C23 1.516(6)
C21 H21A 0.99
C21 H21B 0.99
C22 C23 1.401(7)
C22 C27 1.425(6)
C22 S3 1.754(5)
C23 C24 1.404(7)
C24 C25 1.377(6)
C24 H24 0.95
C25 C26 1.402(7)
C25 C28 1.506(7)
C26 C27 1.369(7)
C26 H26 0.95
C27 C29 1.493(7)
C28 H28A 0.98
C28 H28B 0.98
C28 H28C 0.98
C29 C34 1.391(7)
C29 C30 1.392(7)
C30 C31 1.398(7)
C30 H30 0.95
C31 C32 1.389(7)
C31 C35 1.494(7)
C32 C33 1.388(7)
C32 H32 0.95
C33 C34 1.390(7)
C33 C36 1.476(7)
C34 H34 0.95
C35 F1 1.324(6)
C35 F2 1.329(6)
C35 F3 1.341(7)
C36 F4_a 1.314(10)
C36 F5A_b 1.330(9)
C36 F6A_b 1.351(9)
C36 F6_a 1.359(10)
C36 F4A_b 1.367(10)
C36 F5_a 1.371(10)
C37 N2 1.152(6)
C37 Ni1 1.806(5)
C38 C43 1.374(7)
C38 N2 1.400(6)
C38 C39 1.406(7)
C39 C40 1.388(7)
C39 C44 1.496(7)
C40 C41 1.391(7)
C40 H40 0.95
C41 C42 1.381(7)
C41 H41 0.95
C42 C43 1.388(7)
C42 H42 0.95
C43 C45 1.521(7)
C44 H44A 0.98
C44 H44B 0.98
C44 H44C 0.98
C45 H45A 0.98
C45 H45B 0.98
C45 H45C 0.98
C46 C47 1.427(10)
C46 H46A 0.98
C46 H46B 0.98
C46 H46C 0.98
C47 N3 1.118(8)
S2 Ni1 2.2242(13)
S3 Ni1 2.1868(13)
Ni1 N1 1.972(4)

loop_
_geom_torsion_atom_site_label_1
_geom_torsion_atom_site_label_2
_geom_torsion_atom_site_label_3
_geom_torsion_atom_site_label_4
_geom_torsion
C6 C1 C2 C3 -1.2(7)
C10 C1 C2 C3 176.5(4)
C1 C2 C3 C4 1.9(8)
C1 C2 C3 C7 -177.6(5)
C2 C3 C4 C5 -1.1(8)
C7 C3 C4 C5 178.5(5)
C3 C4 C5 C6 -0.4(7)
C3 C4 C5 C8 -177.7(5)
C4 C5 C6 C1 1.1(7)
C8 C5 C6 C1 178.4(4)
C2 C1 C6 C5 -0.3(7)
C10 C1 C6 C5 -178.0(4)
C4 C3 C7 F11A_b 89.7(10)
C2 C3 C7 F11A_b -90.7(9)
C4 C3 C7 F12_a 0.2(10)
C2 C3 C7 F12_a 179.8(7)
C4 C3 C7 F10A_b -144.5(8)
C2 C3 C7 F10A_b 35.0(10)
C4 C3 C7 F11_a 126.8(7)
C2 C3 C7 F11_a -53.7(9)
C4 C3 C7 F10_a -116.7(7)
C2 C3 C7 F10_a 62.9(8)
C4 C3 C7 F12A_b -28.9(10)
C2 C3 C7 F12A_b 150.6(8)
C4 C5 C8 F8 85.6(8)
C6 C5 C8 F8 -91.7(7)
C4 C5 C8 F7 -149.6(6)
C6 C5 C8 F7 33.1(8)
C4 C5 C8 F9 -32.4(7)
C6 C5 C8 F9 150.3(5)
C14 C9 C10 C11 0.5(6)
S2 C9 C10 C11 179.3(3)
C14 C9 C10 C1 -175.9(4)
S2 C9 C10 C1 3.0(6)
C2 C1 C10 C11 -102.8(6)
C6 C1 C10 C11 74.8(6)
C2 C1 C10 C9 73.5(6)
C6 C1 C10 C9 -108.9(5)
C9 C10 C11 C12 0.0(7)
C1 C10 C11 C12 176.3(4)
C10 C11 C12 C13 -0.7(7)
C10 C11 C12 C15 178.1(4)
C11 C12 C13 C14 0.9(6)
C15 C12 C13 C14 -177.8(4)
C12 C13 C14 C9 -0.5(7)
C12 C13 C14 C16 -177.7(4)
C10 C9 C14 C13 -0.2(6)
S2 C9 C14 C13 -179.0(3)
C10 C9 C14 C16 177.1(4)
S2 C9 C14 C16 -1.7(6)
C13 C14 C16 N1 -112.5(5)
C9 C14 C16 N1 70.3(5)
N1 C17 C18 C20 62.7(6)
N1 C17 C18 C19 -174.9(4)
C27 C22 C23 C24 4.1(7)
S3 C22 C23 C24 -174.3(4)
C27 C22 C23 C21 -179.0(4)
S3 C22 C23 C21 2.6(7)
N1 C21 C23 C22 36.7(7)
N1 C21 C23 C24 -146.3(4)
C22 C23 C24 C25 -0.4(7)
C21 C23 C24 C25 -177.5(4)
C23 C24 C25 C26 -2.3(7)
C23 C24 C25 C28 177.8(5)
C24 C25 C26 C27 1.3(7)
C28 C25 C26 C27 -178.9(5)
C25 C26 C27 C22 2.5(7)
C25 C26 C27 C29 -177.8(4)
C23 C22 C27 C26 -5.2(7)
S3 C22 C27 C26 173.3(4)
C23 C22 C27 C29 175.1(4)
S3 C22 C27 C29 -6.4(6)
C26 C27 C29 C34 126.0(5)
C22 C27 C29 C34 -54.3(6)
C26 C27 C29 C30 -53.7(6)
C22 C27 C29 C30 126.0(5)
C34 C29 C30 C31 0.2(7)
C27 C29 C30 C31 179.9(4)
C29 C30 C31 C32 0.6(8)
C29 C30 C31 C35 179.8(5)
C30 C31 C32 C33 -0.7(7)
C35 C31 C32 C33 -179.9(5)
C31 C32 C33 C34 0.0(7)
C31 C32 C33 C36 178.9(5)
C32 C33 C34 C29 0.8(7)
C36 C33 C34 C29 -178.1(4)
C30 C29 C34 C33 -0.9(7)
C27 C29 C34 C33 179.4(4)
C32 C31 C35 F1 146.1(5)
C30 C31 C35 F1 -33.1(7)
C32 C31 C35 F2 25.0(7)
C30 C31 C35 F2 -154.2(5)
C32 C31 C35 F3 -94.0(6)
C30 C31 C35 F3 86.8(6)
C32 C33 C36 F4_a -20.9(8)
C34 C33 C36 F4_a 157.9(6)
C32 C33 C36 F5A_b 128.8(6)
C34 C33 C36 F5A_b -52.4(7)
C32 C33 C36 F6A_b -109.8(7)
C34 C33 C36 F6A_b 69.0(7)
C32 C33 C36 F6_a -145.3(6)
C34 C33 C36 F6_a 33.6(8)
C32 C33 C36 F4A_b 9.7(8)
C34 C33 C36 F4A_b -171.4(6)
C32 C33 C36 F5_a 98.0(7)
C34 C33 C36 F5_a -83.1(7)
C43 C38 C39 C40 -0.5(8)
N2 C38 C39 C40 179.5(4)
C43 C38 C39 C44 177.8(5)
N2 C38 C39 C44 -2.3(7)
C38 C39 C40 C41 0.7(8)
C44 C39 C40 C41 -177.6(5)
C39 C40 C41 C42 0.9(8)
C40 C41 C42 C43 -2.8(8)
N2 C38 C43 C42 178.7(4)
C39 C38 C43 C42 -1.3(8)
N2 C38 C43 C45 1.1(7)
C39 C38 C43 C45 -179.0(5)
C41 C42 C43 C38 3.0(8)
C41 C42 C43 C45 -179.4(5)
C14 C9 S2 Ni1 -52.4(4)
C10 C9 S2 Ni1 128.8(3)
C23 C22 S3 Ni1 1.8(5)
C27 C22 S3 Ni1 -176.6(3)
C23 C21 N1 C16 164.5(4)
C23 C21 N1 C17 50.0(5)
C23 C21 N1 Ni1 -73.7(4)
C14 C16 N1 C21 58.1(5)
C14 C16 N1 C17 173.0(4)
C14 C16 N1 Ni1 -59.5(5)
C18 C17 N1 C21 176.5(4)
C18 C17 N1 C16 62.7(5)
C18 C17 N1 Ni1 -64.3(4)
C43 C38 N2 C37 -173(2)
C39 C38 N2 C37 7(3)
